data_2221408
loop_
_publ_author_name
'Zhang, Bing-Yu'
'Nie, Jing-Jing'
'Xu, Duan-Jun'

_publ_section_title Poly[octa-\m-aqua-tetraaquabis(\m-5-sulfonatobenzene-1,3-dicarboxylato)cobalt(II)tetrasodium]
_journal_coeditor_code IS2394
_journal_issue 4
_journal_name_full 'Acta Crystallographica Section E'
_journal_page_first m387
_journal_page_last m388
_journal_paper_doi 10.1107/S1600536809008174
_journal_volume 65
_journal_year 2009
_chemical_formula_iupac '[Co Na4 (C8 H3 O7 S)2 (H2 O)12]'
_chemical_formula_moiety 'C16 H30 Co Na4 O26 S2'
_chemical_formula_sum 'C16 H30 Co Na4 O26 S2'
_chemical_formula_weight 853.41
_chemical_name_systematic
;
Poly[octa-\m-aqua-tetraaquabis(\m-5-sulfonatobenzene-1,3-
dicarboxylato)cobalt(II)tetrasodium]
;
_space_group_IT_number 14
_symmetry_cell_setting monoclinic
_symmetry_space_group_name_Hall '-P 2yn'
_symmetry_space_group_name_H-M 'P 1 21/n 1'
_atom_sites_solution_hydrogens geom
_atom_sites_solution_primary direct
_atom_sites_solution_secondary difmap
_audit_creation_method SHELXL-97
_cell_angle_alpha 90.00
_cell_angle_beta 93.281(5)
_cell_angle_gamma 90.00
_cell_formula_units_Z 2
_cell_length_a 7.8756(12)
_cell_length_b 17.294(3)
_cell_length_c 11.7700(18)
_cell_measurement_reflns_used 2508
_cell_measurement_temperature 295(2)
_cell_measurement_theta_max 25.0
_cell_measurement_theta_min 2.5
_cell_volume 1600.5(4)
_computing_cell_refinement 'PROCESS-AUTO (Rigaku, 1998)'
_computing_data_collection 'PROCESS-AUTO (Rigaku, 1998)'
_computing_data_reduction 'CrystalStructure (Rigaku/MSC, 2002)'
_computing_molecular_graphics 'ORTEP-3 for Windows (Farrugia, 1997)'
_computing_publication_material 'WinGX (Farrugia, 1999)'
_computing_structure_refinement 'SHELXL97 (Sheldrick, 2008)'
_computing_structure_solution 'SHELXS97 (Sheldrick, 2008)'
_diffrn_ambient_temperature 295(2)
_diffrn_detector_area_resol_mean 10.0
_diffrn_measured_fraction_theta_full 0.993
_diffrn_measured_fraction_theta_max 0.993
_diffrn_measurement_device_type 'Rigaku R-AXIS RAPID IP'
_diffrn_measurement_method \w
_diffrn_radiation_monochromator graphite
_diffrn_radiation_source 'fine-focus sealed tube'
_diffrn_radiation_type MoK\a
_diffrn_radiation_wavelength 0.71073
_diffrn_reflns_av_R_equivalents 0.0156
_diffrn_reflns_av_sigmaI/netI 0.0160
_diffrn_reflns_limit_h_max 9
_diffrn_reflns_limit_h_min -9
_diffrn_reflns_limit_k_max 21
_diffrn_reflns_limit_k_min -21
_diffrn_reflns_limit_l_max 14
_diffrn_reflns_limit_l_min -14
_diffrn_reflns_number 9383
_diffrn_reflns_theta_full 25.99
_diffrn_reflns_theta_max 25.99
_diffrn_reflns_theta_min 2.10
_diffrn_standards_interval_count 0
_diffrn_standards_interval_time 0
_diffrn_standards_number 0
_exptl_absorpt_coefficient_mu 0.823
_exptl_absorpt_correction_T_max 0.819
_exptl_absorpt_correction_T_min 0.756
_exptl_absorpt_correction_type multi-scan
_exptl_absorpt_process_details '(<i>ABSCOR</i>; Higashi, 1995)'
_exptl_crystal_colour red
_exptl_crystal_density_diffrn 1.771
_exptl_crystal_density_method 'not measured'
_exptl_crystal_description chuck
_exptl_crystal_F_000 874
_exptl_crystal_size_max 0.35
_exptl_crystal_size_mid 0.32
_exptl_crystal_size_min 0.25
_refine_diff_density_max 0.417
_refine_diff_density_min -0.399
_refine_ls_extinction_method none
_refine_ls_goodness_of_fit_ref 1.077
_refine_ls_hydrogen_treatment constr
_refine_ls_matrix_type full
_refine_ls_number_parameters 223
_refine_ls_number_reflns 3120
_refine_ls_number_restraints 0
_refine_ls_restrained_S_all 1.077
_refine_ls_R_factor_all 0.0267
_refine_ls_R_factor_gt 0.0245
_refine_ls_shift/su_max 0.002
_refine_ls_shift/su_mean 0.000
_refine_ls_structure_factor_coef Fsqd
_refine_ls_weighting_details 'calc w=1/[\s^2^(Fo^2^)+(0.035P)^2^+0.6342P] where P=(Fo^2^+2Fc^2^)/3'
_refine_ls_weighting_scheme calc
_refine_ls_wR_factor_gt 0.0646
_refine_ls_wR_factor_ref 0.0657
_reflns_number_gt 2899
_reflns_number_total 3120
_reflns_threshold_expression I>2\s(I)
_cod_data_source_file is2394.cif
_cod_data_source_block I
_cod_original_sg_symbol_H-M 'P 21/n'
_cod_database_code 2221408
_cod_database_fobs_code 2221408

loop_
_symmetry_equiv_pos_as_xyz
'x, y, z'
'-x+1/2, y+1/2, -z+1/2'
'-x, -y, -z'
'x-1/2, -y-1/2, z-1/2'

loop_
_atom_site_type_symbol
_atom_site_label
_atom_site_fract_x
_atom_site_fract_y
_atom_site_fract_z
_atom_site_U_iso_or_equiv
_atom_site_adp_type
_atom_site_calc_flag
_atom_site_refinement_flags
_atom_site_occupancy
_atom_site_disorder_assembly
_atom_site_disorder_group
Co Co 0.5000 0.5000 0.5000 0.01857(9) Uani d S 1 . .
Na Na1 0.82210(8) 0.33026(4) 0.45527(6) 0.02963(16) Uani d . 1 . .
Na Na2 0.40642(9) 0.26855(4) 0.19976(5) 0.02861(16) Uani d . 1 . .
S S 0.28585(5) 0.72991(2) 0.01806(3) 0.01880(10) Uani d . 1 . .
O O1 0.42263(15) 0.52219(6) 0.33357(9) 0.0254(2) Uani d . 1 . .
O O2 0.42504(18) 0.40595(6) 0.25165(9) 0.0338(3) Uani d . 1 . .
O O3 0.1617(2) 0.37979(7) -0.13019(11) 0.0444(4) Uani d . 1 . .
O O4 0.11425(17) 0.47988(7) -0.24435(10) 0.0324(3) Uani d . 1 . .
O O5 0.45517(15) 0.74752(7) -0.01734(10) 0.0274(3) Uani d . 1 . .
O O6 0.25309(16) 0.76048(6) 0.12948(10) 0.0294(3) Uani d . 1 . .
O O7 0.15486(14) 0.75313(6) -0.06860(10) 0.0266(3) Uani d . 1 . .
O O8 0.75313(16) 0.52064(8) 0.46031(11) 0.0384(3) Uani d . 1 . .
H H8A 0.8214 0.5439 0.5062 0.058 Uiso d R 1 . .
H H8B 0.7812 0.5310 0.3929 0.058 Uiso d R 1 . .
O O9 0.53565(14) 0.38179(6) 0.46304(9) 0.0240(2) Uani d . 1 . .
H H9A 0.4672 0.3521 0.4963 0.036 Uiso d R 1 . .
H H9B 0.5048 0.3772 0.3941 0.036 Uiso d R 1 . .
O O10 0.70112(17) 0.26175(7) 0.28516(10) 0.0334(3) Uani d . 1 . .
H H10A 0.7540 0.2617 0.2263 0.050 Uiso d R 1 . .
H H10B 0.6997 0.2140 0.3027 0.050 Uiso d R 1 . .
O O11 0.68645(15) 0.21915(7) 0.55730(11) 0.0322(3) Uani d . 1 . .
H H11A 0.5780 0.2260 0.5709 0.048 Uiso d R 1 . .
H H11B 0.6804 0.1860 0.5018 0.048 Uiso d R 1 . .
O O12 0.86980(15) 0.37242(7) 0.64918(10) 0.0315(3) Uani d . 1 . .
H H12A 0.7916 0.4045 0.6573 0.047 Uiso d R 1 . .
H H12B 0.9542 0.3962 0.6885 0.047 Uiso d R 1 . .
O O13 1.03883(16) 0.40306(7) 0.36711(11) 0.0354(3) Uani d . 1 . .
H H13A 1.0031 0.4325 0.3141 0.053 Uiso d R 1 . .
H H13B 1.1113 0.3713 0.3371 0.053 Uiso d R 1 . .
C C1 0.4040(2) 0.47732(9) 0.24890(13) 0.0208(3) Uani d . 1 . .
C C2 0.3461(2) 0.51502(9) 0.13824(13) 0.0210(3) Uani d . 1 . .
C C3 0.3431(2) 0.59494(8) 0.12797(12) 0.0208(3) Uani d . 1 . .
H H3 0.3844 0.6260 0.1879 0.025 Uiso calc R 1 . .
C C4 0.27793(19) 0.62793(8) 0.02779(12) 0.0190(3) Uani d . 1 . .
C C5 0.2182(2) 0.58293(9) -0.06349(13) 0.0212(3) Uani d . 1 . .
H H5 0.1747 0.6061 -0.1303 0.025 Uiso calc R 1 . .
C C6 0.2241(2) 0.50268(8) -0.05391(13) 0.0222(3) Uani d . 1 . .
C C7 0.2891(2) 0.46985(9) 0.04690(13) 0.0238(3) Uani d . 1 . .
H H7 0.2944 0.4163 0.0532 0.029 Uiso calc R 1 . .
C C8 0.1620(2) 0.45023(9) -0.15059(13) 0.0244(3) Uani d . 1 . .

loop_
_atom_site_aniso_label
_atom_site_aniso_U_11
_atom_site_aniso_U_22
_atom_site_aniso_U_33
_atom_site_aniso_U_12
_atom_site_aniso_U_13
_atom_site_aniso_U_23
Co 0.02424(17) 0.01734(15) 0.01366(15) 0.00223(11) -0.00299(11) -0.00032(10)
Na1 0.0267(4) 0.0352(4) 0.0267(3) 0.0019(3) -0.0009(3) 0.0029(3)
Na2 0.0307(4) 0.0317(4) 0.0234(3) -0.0005(3) 0.0014(3) -0.0039(3)
S 0.0222(2) 0.01579(17) 0.01856(19) -0.00060(13) 0.00249(14) 0.00052(13)
O1 0.0398(7) 0.0203(5) 0.0152(5) 0.0030(5) -0.0061(5) -0.0009(4)
O2 0.0610(9) 0.0191(6) 0.0200(6) 0.0054(5) -0.0091(5) 0.0002(4)
O3 0.0828(11) 0.0193(6) 0.0289(7) -0.0026(6) -0.0164(7) -0.0035(5)
O4 0.0490(8) 0.0294(6) 0.0178(6) 0.0020(5) -0.0087(5) -0.0020(5)
O5 0.0246(6) 0.0290(6) 0.0288(6) -0.0064(5) 0.0045(5) -0.0014(5)
O6 0.0445(7) 0.0214(5) 0.0233(6) -0.0008(5) 0.0098(5) -0.0034(4)
O7 0.0267(6) 0.0243(5) 0.0284(6) 0.0028(5) -0.0010(5) 0.0059(5)
O8 0.0302(7) 0.0608(8) 0.0242(6) -0.0087(6) 0.0021(5) -0.0028(6)
O9 0.0324(6) 0.0194(5) 0.0196(5) 0.0014(4) -0.0048(4) -0.0005(4)
O10 0.0469(8) 0.0290(6) 0.0246(6) 0.0013(5) 0.0035(5) 0.0039(5)
O11 0.0273(7) 0.0309(6) 0.0379(7) 0.0038(5) -0.0036(5) -0.0058(5)
O12 0.0329(7) 0.0296(6) 0.0315(6) 0.0027(5) -0.0013(5) -0.0076(5)
O13 0.0377(7) 0.0306(6) 0.0380(7) 0.0067(5) 0.0035(6) 0.0064(5)
C1 0.0270(8) 0.0190(7) 0.0159(7) 0.0000(6) -0.0023(6) 0.0005(6)
C2 0.0270(8) 0.0202(7) 0.0155(7) 0.0008(6) -0.0020(6) -0.0001(6)
C3 0.0268(8) 0.0199(7) 0.0155(7) -0.0013(6) -0.0002(6) -0.0027(6)
C4 0.0219(8) 0.0158(7) 0.0196(7) -0.0004(6) 0.0026(6) 0.0004(6)
C5 0.0264(8) 0.0210(7) 0.0158(7) 0.0004(6) -0.0018(6) 0.0022(6)
C6 0.0284(9) 0.0216(8) 0.0163(8) -0.0006(6) -0.0015(6) -0.0010(6)
C7 0.0344(9) 0.0171(7) 0.0195(8) -0.0004(6) -0.0025(6) 0.0006(6)
C8 0.0315(9) 0.0229(8) 0.0182(8) 0.0004(6) -0.0030(6) -0.0023(6)

loop_
_atom_type_symbol
_atom_type_description
_atom_type_scat_dispersion_real
_atom_type_scat_dispersion_imag
_atom_type_scat_source
C C 0.0033 0.0016 'International Tables Vol C Tables 4.2.6.8 and 6.1.1.4'
H H 0.0000 0.0000 'International Tables Vol C Tables 4.2.6.8 and 6.1.1.4'
O O 0.0106 0.0060 'International Tables Vol C Tables 4.2.6.8 and 6.1.1.4'
S S 0.1246 0.1234 'International Tables Vol C Tables 4.2.6.8 and 6.1.1.4'
Co Co 0.3494 0.9721 'International Tables Vol C Tables 4.2.6.8 and 6.1.1.4'
Na Na 0.0362 0.0249 'International Tables Vol C Tables 4.2.6.8 and 6.1.1.4'

loop_
_geom_angle_atom_site_label_1
_geom_angle_atom_site_label_2
_geom_angle_atom_site_label_3
_geom_angle_site_symmetry_1
_geom_angle_site_symmetry_3
_geom_angle
_geom_angle_publ_flag
O1 Co O1 3_666 . 180.0000(10) ?
O1 Co O8 . . 89.41(5) ?
O1 Co O8 . 3_666 90.59(5) ?
O8 Co O8 . 3_666 180.00(8) ?
O1 Co O9 . 3_666 88.85(4) ?
O8 Co O9 . 3_666 91.17(5) ?
O1 Co O9 . . 91.15(4) ?
O8 Co O9 . . 88.83(5) ?
O9 Co O9 3_666 . 180.0 ?
O5 Na1 O13 2_645 . 85.25(5) ?
O5 Na1 O12 2_645 . 79.41(5) ?
O13 Na1 O12 . . 100.06(5) ?
O5 Na1 O9 2_645 . 152.84(5) ?
O13 Na1 O9 . . 120.49(5) ?
O12 Na1 O9 . . 87.02(4) ?
O5 Na1 O10 2_645 . 101.92(5) ?
O13 Na1 O10 . . 98.73(5) ?
O12 Na1 O10 . . 161.21(5) ?
O9 Na1 O10 . . 83.72(4) ?
O5 Na1 O11 2_645 . 73.63(4) ?
O13 Na1 O11 . . 158.54(5) ?
O12 Na1 O11 . . 80.06(5) ?
O9 Na1 O11 . . 80.96(4) ?
O10 Na1 O11 . . 82.35(5) ?
O11 Na2 O6 4_565 2_545 101.54(5) ?
O11 Na2 O2 4_565 . 96.94(5) ?
O6 Na2 O2 2_545 . 82.90(4) ?
O11 Na2 O5 4_565 3_665 74.63(5) ?
O6 Na2 O5 2_545 3_665 169.14(5) ?
O2 Na2 O5 . 3_665 107.52(5) ?
O11 Na2 O10 4_565 . 158.18(5) ?
O6 Na2 O10 2_545 . 100.25(5) ?
O2 Na2 O10 . . 84.48(5) ?
O5 Na2 O10 3_665 . 84.15(5) ?
O11 Na2 O12 4_565 4_565 81.34(4) ?
O6 Na2 O12 2_545 4_565 94.71(4) ?
O2 Na2 O12 . 4_565 176.74(5) ?
O5 Na2 O12 3_665 4_565 74.76(4) ?
O10 Na2 O12 . 4_565 98.15(4) ?
O11 Na2 Na1 4_565 4_565 48.51(4) ?
O6 Na2 Na1 2_545 4_565 126.05(4) ?
O2 Na2 Na1 . 4_565 134.99(4) ?
O5 Na2 Na1 3_665 4_565 43.99(3) ?
O10 Na2 Na1 . 4_565 117.07(4) ?
O12 Na2 Na1 4_565 4_565 45.26(3) ?
O6 S O5 . . 113.37(7) ?
O6 S O7 . . 112.02(7) ?
O5 S O7 . . 111.38(7) ?
O6 S C4 . . 107.22(7) ?
O5 S C4 . . 105.31(7) ?
O7 S C4 . . 107.00(7) ?
C1 O1 Co . . 130.65(10) ?
C1 O2 Na2 . . 161.18(11) ?
S O5 Na1 . 2_655 136.11(7) ?
S O5 Na2 . 3_665 132.98(7) ?
Na1 O5 Na2 2_655 3_665 88.86(4) ?
S O6 Na2 . 2 153.39(8) ?
Co O8 H8A . . 121.1 ?
Co O8 H8B . . 122.7 ?
H8A O8 H8B . . 107.8 ?
Co O9 Na1 . . 119.79(5) ?
Co O9 H9A . . 113.1 ?
Na1 O9 H9A . . 114.1 ?
Co O9 H9B . . 104.8 ?
Na1 O9 H9B . . 98.5 ?
H9A O9 H9B . . 103.4 ?
Na1 O10 Na2 . . 127.93(6) ?
Na1 O10 H10A . . 119.3 ?
Na2 O10 H10A . . 99.5 ?
Na1 O10 H10B . . 106.2 ?
Na2 O10 H10B . . 96.8 ?
H10A O10 H10B . . 102.5 ?
Na2 O11 Na1 4_666 . 87.47(5) ?
Na2 O11 H11A 4_666 . 122.5 ?
Na1 O11 H11A . . 114.9 ?
Na2 O11 H11B 4_666 . 127.1 ?
Na1 O11 H11B . . 98.6 ?
H11A O11 H11B . . 102.3 ?
Na1 O12 Na2 . 4_666 86.59(4) ?
Na1 O12 H12A . . 103.5 ?
Na2 O12 H12A 4_666 . 133.4 ?
Na1 O12 H12B . . 134.9 ?
Na2 O12 H12B 4_666 . 104.6 ?
H12A O12 H12B . . 99.6 ?
Na1 O13 H13A . . 114.9 ?
Na1 O13 H13B . . 109.8 ?
H13A O13 H13B . . 106.1 ?
O2 C1 O1 . . 125.33(14) ?
O2 C1 C2 . . 119.03(13) ?
O1 C1 C2 . . 115.60(13) ?
C7 C2 C3 . . 119.46(14) ?
C7 C2 C1 . . 119.83(13) ?
C3 C2 C1 . . 120.67(13) ?
C4 C3 C2 . . 119.29(13) ?
C4 C3 H3 . . 120.4 ?
C2 C3 H3 . . 120.4 ?
C3 C4 C5 . . 121.49(13) ?
C3 C4 S . . 117.01(11) ?
C5 C4 S . . 121.40(11) ?
C4 C5 C6 . . 119.21(14) ?
C4 C5 H5 . . 120.4 ?
C6 C5 H5 . . 120.4 ?
C7 C6 C5 . . 119.09(14) ?
C7 C6 C8 . . 119.03(13) ?
C5 C6 C8 . . 121.88(14) ?
C2 C7 C6 . . 121.43(14) ?
C2 C7 H7 . . 119.3 ?
C6 C7 H7 . . 119.3 ?
O3 C8 O4 . . 124.55(15) ?
O3 C8 C6 . . 116.52(14) ?
O4 C8 C6 . . 118.93(14) ?

loop_
_geom_bond_atom_site_label_1
_geom_bond_atom_site_label_2
_geom_bond_site_symmetry_2
_geom_bond_distance
_geom_bond_publ_flag
Co O1 3_666 2.0541(11) ?
Co O1 . 2.0541(11) y
Co O8 . 2.1039(13) y
Co O8 3_666 2.1039(13) ?
Co O9 3_666 2.1122(11) ?
Co O9 . 2.1122(11) y
Na1 O5 2_645 2.3477(13) y
Na1 O9 . 2.4322(13) y
Na1 O10 . 2.4702(14) y
Na1 O11 . 2.5343(15) y
Na1 O12 . 2.4048(14) y
Na1 O13 . 2.4037(15) y
Na2 O2 . 2.4557(13) y
Na2 O5 3_665 2.4785(13) y
Na2 O6 2_545 2.4344(13) y
Na2 O10 . 2.4787(15) y
Na2 O11 4_565 2.3506(14) y
Na2 O12 4_565 2.5222(14) y
S O6 . 1.4508(12) ?
S O5 . 1.4519(12) ?
S O7 . 1.4647(12) ?
S C4 . 1.7688(14) ?
O1 C1 . 1.2648(18) ?
O2 C1 . 1.2456(19) ?
O3 C8 . 1.242(2) ?
O4 C8 . 1.2550(19) ?
O8 H8A . 0.8421 ?
O8 H8B . 0.8549 ?
O9 H9A . 0.8546 ?
O9 H9B . 0.8373 ?
O10 H10A . 0.8284 ?
O10 H10B . 0.8512 ?
O11 H11A . 0.8860 ?
O11 H11B . 0.8680 ?
O12 H12A . 0.8381 ?
O12 H12B . 0.8887 ?
O13 H13A . 0.8406 ?
O13 H13B . 0.8803 ?
C1 C2 . 1.504(2) ?
C2 C7 . 1.383(2) ?
C2 C3 . 1.388(2) ?
C3 C4 . 1.382(2) ?
C3 H3 . 0.9300 ?
C4 C5 . 1.387(2) ?
C5 C6 . 1.393(2) ?
C5 H5 . 0.9300 ?
C6 C7 . 1.387(2) ?
C6 C8 . 1.514(2) ?
C7 H7 . 0.9300 ?

loop_
_geom_hbond_atom_site_label_D
_geom_hbond_atom_site_label_H
_geom_hbond_atom_site_label_A
_geom_hbond_site_symmetry_A
_geom_hbond_distance_DH
_geom_hbond_distance_HA
_geom_hbond_distance_DA
_geom_hbond_angle_DHA
_geom_hbond_publ_flag
O8 H8A O13 3_766 0.84 2.02 2.8584(19) 172 y
O8 H8B O4 3_665 0.85 1.98 2.8028(18) 160 y
O9 H9A O7 2_545 0.86 2.16 2.9932(16) 164 y
O9 H9B O2 . 0.84 1.83 2.6222(16) 158 y
O10 H10A O7 3_665 0.83 2.04 2.8602(17) 168 y
O10 H10B O3 4_666 0.85 1.84 2.6676(18) 165 y
O11 H11A O7 2_545 0.89 1.89 2.7621(17) 167 y
O11 H11B O3 4_666 0.87 1.92 2.7904(19) 175 y
O12 H12A O1 3_666 0.84 2.12 2.9531(17) 174 y
O12 H12B O4 1_656 0.89 2.05 2.9076(18) 162 y
O13 H13A O4 3_665 0.84 1.93 2.7277(18) 157 y
O13 H13B O6 2_645 0.88 2.22 2.9597(17) 142 y
C7 H7 O11 4_565 0.93 2.49 3.371(2) 157 y
